data_1551094
loop_
_publ_author_name
'Liu, Rai-Shung'
'Kulandai Raj, Antony Sekar'
'Tan, Kuo-Chen'
'Chen, Liang-Yu'
'Cheng, Mu-Jeng'

_publ_section_title
;
 Gold-catalyzed Bicyclic Annulations of 4-Methoxy-1,2-dienyl-5-ynes with
 Isoxazoles to Form Indolizine Derivatives via Au-&#xF070;-Allene
 Intermediate
;
_journal_name_full 'Chemical Science'
_journal_paper_doi 10.1039/C9SC00735K
_journal_year 2019
_chemical_formula_moiety 'C14 H17 N O'
_chemical_formula_sum 'C14 H17 N O'
_chemical_formula_weight 215.29
_chemical_name_systematic
;
 ?
;
_space_group_IT_number 14
_symmetry_cell_setting monoclinic
_symmetry_space_group_name_Hall '-P 2ybc'
_symmetry_space_group_name_H-M 'P 1 21/c 1'
_atom_sites_solution_hydrogens geom
_atom_sites_solution_primary direct
_atom_sites_solution_secondary difmap
_audit_creation_method SHELXL-97
_audit_update_record
;
2019-01-28 deposited with the CCDC.    2019-05-21 downloaded from the CCDC.
;
_cell_angle_alpha 90.00
_cell_angle_beta 90.051(14)
_cell_angle_gamma 90.00
_cell_formula_units_Z 4
_cell_length_a 7.469(3)
_cell_length_b 7.941(4)
_cell_length_c 19.929(8)
_cell_measurement_reflns_used 5554
_cell_measurement_temperature 200(2)
_cell_measurement_theta_max 24.977
_cell_measurement_theta_min 2.732
_cell_volume 1182.0(9)
_computing_molecular_graphics 'Ortep-3 for Windows (Farrugia, 1997)'
_computing_publication_material 'WinGX publication routines (Farrugia, 1999)'
_computing_structure_refinement 'SHELXL-97 (Sheldrick, 1997)'
_computing_structure_solution 'SHELXS-86 (Sheldrick, 1986)'
_diffrn_ambient_temperature 200(2)
_diffrn_measured_fraction_theta_full 0.983
_diffrn_measured_fraction_theta_max 0.983
_diffrn_measurement_device_type 'D8 Venture'
_diffrn_radiation_monochromator graphite
_diffrn_radiation_source 'fine-focus sealed tube'
_diffrn_radiation_type MoK\a
_diffrn_radiation_wavelength 0.71073
_diffrn_reflns_av_R_equivalents 0.0855
_diffrn_reflns_av_sigmaI/netI 0.0457
_diffrn_reflns_limit_h_max 8
_diffrn_reflns_limit_h_min -8
_diffrn_reflns_limit_k_max 9
_diffrn_reflns_limit_k_min -9
_diffrn_reflns_limit_l_max 23
_diffrn_reflns_limit_l_min -23
_diffrn_reflns_number 17667
_diffrn_reflns_theta_full 25.13
_diffrn_reflns_theta_max 25.13
_diffrn_reflns_theta_min 2.73
_exptl_absorpt_coefficient_mu 0.076
_exptl_absorpt_correction_T_max 0.9917
_exptl_absorpt_correction_T_min 0.9524
_exptl_absorpt_correction_type multi-scan
_exptl_absorpt_process_details SADABS
_exptl_crystal_colour yellow
_exptl_crystal_density_diffrn 1.210
_exptl_crystal_density_method 'not measured'
_exptl_crystal_description prism
_exptl_crystal_F_000 464
_exptl_crystal_size_max 0.65
_exptl_crystal_size_mid 0.30
_exptl_crystal_size_min 0.11
_refine_diff_density_max 0.225
_refine_diff_density_min -0.269
_refine_diff_density_rms 0.058
_refine_ls_extinction_method none
_refine_ls_goodness_of_fit_ref 1.078
_refine_ls_hydrogen_treatment constr
_refine_ls_matrix_type full
_refine_ls_number_parameters 147
_refine_ls_number_reflns 2070
_refine_ls_number_restraints 0
_refine_ls_restrained_S_all 1.078
_refine_ls_R_factor_all 0.0836
_refine_ls_R_factor_gt 0.0623
_refine_ls_shift/su_max 0.005
_refine_ls_shift/su_mean 0.000
_refine_ls_structure_factor_coef Fsqd
_refine_ls_weighting_details 'calc w=1/[\s^2^(Fo^2^)+(0.1144P)^2^+0.4146P] where P=(Fo^2^+2Fc^2^)/3'
_refine_ls_weighting_scheme calc
_refine_ls_wR_factor_gt 0.1648
_refine_ls_wR_factor_ref 0.1940
_reflns_number_gt 1553
_reflns_number_total 2070
_reflns_threshold_expression >2sigma(I)
_cod_data_source_file c9sc00735k2.cif
_cod_data_source_block d19548
_cod_original_cell_volume 1182.0(8)
_cod_original_sg_symbol_H-M 'P 21/c'
_cod_database_code 1551094

loop_
_symmetry_equiv_pos_as_xyz
'x, y, z'
'-x, y+1/2, -z+1/2'
'-x, -y, -z'
'x, -y-1/2, z-1/2'

loop_
_atom_site_label
_atom_site_type_symbol
_atom_site_fract_x
_atom_site_fract_y
_atom_site_fract_z
_atom_site_U_iso_or_equiv
_atom_site_adp_type
_atom_site_occupancy
_atom_site_symmetry_multiplicity
_atom_site_calc_flag
_atom_site_refinement_flags
C1 C 0.5870(3) 0.2093(3) 0.28498(12) 0.0393(6) Uani 1 1 d .
H1 H 0.5880 0.0911 0.2777 0.047 Uiso 1 1 calc R
C2 C 0.6346(3) 0.2710(3) 0.35194(10) 0.0314(5) Uani 1 1 d .
C3 C 0.6810(3) 0.1620(3) 0.40342(11) 0.0316(6) Uani 1 1 d .
C4 C 0.6822(3) -0.0272(3) 0.39833(12) 0.0442(6) Uani 1 1 d .
H4A H 0.5915 -0.0740 0.4285 0.066 Uiso 1 1 calc R
H4B H 0.8006 -0.0699 0.4111 0.066 Uiso 1 1 calc R
H4C H 0.6555 -0.0607 0.3521 0.066 Uiso 1 1 calc R
C5 C 0.7295(3) 0.2312(3) 0.46641(10) 0.0313(5) Uani 1 1 d .
C6 C 0.6799(3) 0.5138(3) 0.42374(11) 0.0316(5) Uani 1 1 d .
H6 H 0.6779 0.6321 0.4308 0.038 Uiso 1 1 calc R
C7 C 0.6338(3) 0.4485(3) 0.36366(11) 0.0325(5) Uani 1 1 d .
H7 H 0.6000 0.5223 0.3283 0.039 Uiso 1 1 calc R
C8 C 0.7839(3) 0.1617(3) 0.52715(11) 0.0403(6) Uani 1 1 d .
H8 H 0.7966 0.0451 0.5368 0.048 Uiso 1 1 calc R
C9 C 0.8165(3) 0.2952(3) 0.57141(11) 0.0397(6) Uani 1 1 d .
H9 H 0.8554 0.2837 0.6166 0.048 Uiso 1 1 calc R
C10 C 0.7833(3) 0.4463(3) 0.53928(10) 0.0323(6) Uani 1 1 d .
C11 C 0.7957(3) 0.6232(3) 0.56235(11) 0.0337(5) Uani 1 1 d .
H11A H 0.6782 0.6785 0.5555 0.040 Uiso 1 1 calc R
H11B H 0.8845 0.6832 0.5343 0.040 Uiso 1 1 calc R
C12 C 0.8493(3) 0.6408(3) 0.63601(11) 0.0365(6) Uani 1 1 d .
H12A H 0.7609 0.5802 0.6641 0.044 Uiso 1 1 calc R
H12B H 0.9672 0.5864 0.6428 0.044 Uiso 1 1 calc R
C13 C 0.8604(3) 0.8219(3) 0.65946(11) 0.0393(6) Uani 1 1 d .
H13A H 0.7422 0.8762 0.6531 0.047 Uiso 1 1 calc R
H13B H 0.9482 0.8829 0.6313 0.047 Uiso 1 1 calc R
C14 C 0.9153(4) 0.8377(4) 0.73281(13) 0.0523(7) Uani 1 1 d .
H14A H 1.0333 0.7861 0.7393 0.078 Uiso 1 1 calc R
H14B H 0.8273 0.7800 0.7611 0.078 Uiso 1 1 calc R
H14C H 0.9208 0.9570 0.7453 0.078 Uiso 1 1 calc R
N1 N 0.7302(2) 0.4059(2) 0.47501(8) 0.0291(5) Uani 1 1 d .
O1 O 0.5463(3) 0.2991(2) 0.23820(8) 0.0541(6) Uani 1 1 d .

loop_
_atom_site_aniso_label
_atom_site_aniso_U_11
_atom_site_aniso_U_22
_atom_site_aniso_U_33
_atom_site_aniso_U_23
_atom_site_aniso_U_13
_atom_site_aniso_U_12
C1 0.0447(13) 0.0429(14) 0.0304(13) -0.0040(10) -0.0088(10) -0.0008(10)
C2 0.0322(11) 0.0360(12) 0.0259(12) 0.0014(9) -0.0056(9) -0.0005(9)
C3 0.0315(11) 0.0349(12) 0.0284(12) 0.0014(9) -0.0055(9) -0.0004(9)
C4 0.0553(14) 0.0365(14) 0.0409(14) -0.0015(11) -0.0112(11) -0.0018(10)
C5 0.0349(11) 0.0326(12) 0.0263(12) 0.0019(9) -0.0033(9) -0.0002(9)
C6 0.0378(11) 0.0289(11) 0.0281(11) 0.0051(9) -0.0061(9) 0.0017(9)
C7 0.0343(11) 0.0378(13) 0.0255(11) 0.0049(9) -0.0047(9) -0.0005(9)
C8 0.0564(14) 0.0353(13) 0.0293(13) 0.0046(10) -0.0084(10) 0.0007(10)
C9 0.0515(14) 0.0428(14) 0.0247(12) 0.0024(10) -0.0087(10) 0.0025(10)
C10 0.0349(11) 0.0406(13) 0.0213(11) 0.0002(9) -0.0034(8) 0.0010(9)
C11 0.0371(11) 0.0390(13) 0.0250(12) -0.0015(10) -0.0043(9) 0.0019(9)
C12 0.0371(12) 0.0465(14) 0.0258(12) -0.0018(10) -0.0056(9) 0.0017(10)
C13 0.0391(12) 0.0478(14) 0.0308(13) -0.0077(10) -0.0052(9) 0.0004(10)
C14 0.0594(16) 0.0645(18) 0.0330(14) -0.0142(12) -0.0091(12) 0.0005(13)
N1 0.0338(9) 0.0327(10) 0.0208(9) 0.0026(7) -0.0055(7) 0.0007(7)
O1 0.0765(13) 0.0559(12) 0.0300(10) 0.0015(8) -0.0191(9) 0.0054(9)

loop_
_atom_type_symbol
_atom_type_description
_atom_type_scat_dispersion_real
_atom_type_scat_dispersion_imag
_atom_type_scat_source
C C 0.0033 0.0016 'International Tables Vol C Tables 4.2.6.8 and 6.1.1.4'
H H 0.0000 0.0000 'International Tables Vol C Tables 4.2.6.8 and 6.1.1.4'
N N 0.0061 0.0033 'International Tables Vol C Tables 4.2.6.8 and 6.1.1.4'
O O 0.0106 0.0060 'International Tables Vol C Tables 4.2.6.8 and 6.1.1.4'

loop_
_geom_angle_atom_site_label_1
_geom_angle_atom_site_label_2
_geom_angle_atom_site_label_3
_geom_angle
O1 C1 C2 124.3(2)
O1 C1 H1 117.8
C2 C1 H1 117.8
C3 C2 C7 119.75(19)
C3 C2 C1 121.7(2)
C7 C2 C1 118.53(19)
C2 C3 C5 118.5(2)
C2 C3 C4 125.1(2)
C5 C3 C4 116.44(19)
C3 C4 H4A 109.5
C3 C4 H4B 109.5
H4A C4 H4B 109.5
C3 C4 H4C 109.5
H4A C4 H4C 109.5
H4B C4 H4C 109.5
C8 C5 N1 106.63(18)
C8 C5 C3 133.7(2)
N1 C5 C3 119.66(18)
C7 C6 N1 119.1(2)
C7 C6 H6 120.5
N1 C6 H6 120.5
C6 C7 C2 121.5(2)
C6 C7 H7 119.2
C2 C7 H7 119.2
C5 C8 C9 107.3(2)
C5 C8 H8 126.3
C9 C8 H8 126.3
C10 C9 C8 109.5(2)
C10 C9 H9 125.2
C8 C9 H9 125.2
N1 C10 C9 106.2(2)
N1 C10 C11 121.81(19)
C9 C10 C11 131.9(2)
C10 C11 C12 113.65(19)
C10 C11 H11A 108.8
C12 C11 H11A 108.8
C10 C11 H11B 108.8
C12 C11 H11B 108.8
H11A C11 H11B 107.7
C13 C12 C11 113.42(19)
C13 C12 H12A 108.9
C11 C12 H12A 108.9
C13 C12 H12B 108.9
C11 C12 H12B 108.9
H12A C12 H12B 107.7
C12 C13 C14 112.9(2)
C12 C13 H13A 109.0
C14 C13 H13A 109.0
C12 C13 H13B 109.0
C14 C13 H13B 109.0
H13A C13 H13B 107.8
C13 C14 H14A 109.5
C13 C14 H14B 109.5
H14A C14 H14B 109.5
C13 C14 H14C 109.5
H14A C14 H14C 109.5
H14B C14 H14C 109.5
C10 N1 C6 128.2(2)
C10 N1 C5 110.25(17)
C6 N1 C5 121.50(18)

loop_
_geom_bond_atom_site_label_1
_geom_bond_atom_site_label_2
_geom_bond_distance
C1 O1 1.212(3)
C1 C2 1.465(3)
C1 H1 0.9500
C2 C3 1.386(3)
C2 C7 1.429(3)
C3 C5 1.417(3)
C3 C4 1.505(3)
C4 H4A 0.9800
C4 H4B 0.9800
C4 H4C 0.9800
C5 C8 1.391(3)
C5 N1 1.397(3)
C6 C7 1.349(3)
C6 N1 1.385(3)
C6 H6 0.9500
C7 H7 0.9500
C8 C9 1.400(3)
C8 H8 0.9500
C9 C10 1.382(3)
C9 H9 0.9500
C10 N1 1.378(3)
C10 C11 1.481(3)
C11 C12 1.528(3)
C11 H11A 0.9900
C11 H11B 0.9900
C12 C13 1.514(3)
C12 H12A 0.9900
C12 H12B 0.9900
C13 C14 1.523(3)
C13 H13A 0.9900
C13 H13B 0.9900
C14 H14A 0.9800
C14 H14B 0.9800
C14 H14C 0.9800
